data_7244163
loop_
_publ_author_name
'Gong, Yaxiang'
'Wei, Yuanfeng'
'Gao, Yuan'
'Pang, Zunting'
'Zhang, Jianjun'
'Qian, Shuai'

_publ_section_title
;
 The bending behavior of an L-phenylalanine monohydrate soft crystal
 <i>via</i> reversible hydrogen bond rupture and remodeling.
;
_journal_issue 5
_journal_name_full 'Physical chemistry chemical physics : PCCP'
_journal_page_first 3216
_journal_page_last 3221
_journal_paper_doi 10.1039/d1cp05449j
_journal_volume 24
_journal_year 2022
_chemical_absolute_configuration ad
_chemical_formula_sum 'C9 H13 N O3'
_chemical_formula_weight 183.20
_space_group_crystal_system monoclinic
_space_group_IT_number 4
_space_group_name_Hall 'P 2yb'
_space_group_name_H-M_alt 'P 1 21 1'
_atom_sites_solution_hydrogens mixed
_audit_creation_method SHELXL-2018/3
_audit_update_record
;
2020-06-15 deposited with the CCDC.	2021-12-20 downloaded from the CCDC.
;
_cell_angle_alpha 90
_cell_angle_beta 102.611(2)
_cell_angle_gamma 90
_cell_formula_units_Z 4
_cell_length_a 13.0612(5)
_cell_length_b 5.4197(2)
_cell_length_c 13.8643(6)
_cell_measurement_reflns_used 9068
_cell_measurement_temperature 193(2)
_cell_measurement_theta_max 53.95
_cell_measurement_theta_min 2.84
_cell_volume 957.75(7)
_computing_structure_refinement 'SHELXL-2018/3 (Sheldrick, 2018)'
_computing_structure_solution 'SHELXT 2014/5 (Sheldrick, 2014)'
_diffrn_ambient_temperature 193(2)
_diffrn_measured_fraction_theta_full 0.998
_diffrn_measured_fraction_theta_max 0.998
_diffrn_measurement_device_type 'Bruker APEX-II CCD'
_diffrn_measurement_method '\f and \w scans'
_diffrn_radiation_type GaK\a
_diffrn_radiation_wavelength 1.34139
_diffrn_reflns_av_R_equivalents 0.0397
_diffrn_reflns_av_unetI/netI 0.0282
_diffrn_reflns_Laue_measured_fraction_full 0.998
_diffrn_reflns_Laue_measured_fraction_max 0.998
_diffrn_reflns_limit_h_max 15
_diffrn_reflns_limit_h_min -15
_diffrn_reflns_limit_k_max 6
_diffrn_reflns_limit_k_min -6
_diffrn_reflns_limit_l_max 16
_diffrn_reflns_limit_l_min -16
_diffrn_reflns_number 17880
_diffrn_reflns_point_group_measured_fraction_full 0.997
_diffrn_reflns_point_group_measured_fraction_max 0.995
_diffrn_reflns_theta_full 53.594
_diffrn_reflns_theta_max 54.011
_diffrn_reflns_theta_min 2.841
_exptl_absorpt_coefficient_mu 0.506
_exptl_crystal_density_diffrn 1.271
_exptl_crystal_description block
_exptl_crystal_F_000 392
_exptl_crystal_size_max 0.120
_exptl_crystal_size_mid 0.110
_exptl_crystal_size_min 0.090
_refine_diff_density_max 0.143
_refine_diff_density_min -0.148
_refine_diff_density_rms 0.031
_refine_ls_abs_structure_details
;
 Flack x determined using 1275 quotients [(I+)-(I-)]/[(I+)+(I-)]
 (Parsons, Flack and Wagner, Acta Cryst. B69 (2013) 249-259).
;
_refine_ls_abs_structure_Flack 0.12(12)
_refine_ls_extinction_method none
_refine_ls_goodness_of_fit_ref 1.047
_refine_ls_hydrogen_treatment constr
_refine_ls_matrix_type full
_refine_ls_number_parameters 237
_refine_ls_number_reflns 3504
_refine_ls_number_restraints 1
_refine_ls_restrained_S_all 1.047
_refine_ls_R_factor_all 0.0385
_refine_ls_R_factor_gt 0.0318
_refine_ls_shift/su_max 0.000
_refine_ls_shift/su_mean 0.000
_refine_ls_structure_factor_coef Fsqd
_refine_ls_weighting_details 'w=1/[\s^2^(Fo^2^)+(0.0442P)^2^+0.0888P] where P=(Fo^2^+2Fc^2^)/3'
_refine_ls_weighting_scheme calc
_refine_ls_wR_factor_gt 0.0784
_refine_ls_wR_factor_ref 0.0825
_reflns_Friedel_coverage 0.789
_reflns_Friedel_fraction_full 0.996
_reflns_Friedel_fraction_max 0.991
_reflns_number_gt 3131
_reflns_number_total 3504
_reflns_threshold_expression 'I > 2\s(I)'
_cod_data_source_file d1cp05449j3.cif
_cod_data_source_block 20200601zh_ykd_chenhui_0m_a
_cod_depositor_comments 'Adding full bibliography for 7244163.cif.'
_cod_original_sg_symbol_H-M 'P 21'
_cod_database_code 7244163
_shelx_shelxl_version_number 2018/3
_shelx_space_group_comment
;
The symmetry employed for this shelxl refinement is uniquely defined
by the following loop, which should always be used as a source of
symmetry information in preference to the above space-group names.
They are only intended as comments.
;
_shelx_estimated_absorpt_t_min 0.942
_shelx_estimated_absorpt_t_max 0.956

loop_
_space_group_symop_operation_xyz
'x, y, z'
'-x, y+1/2, -z'

loop_
_atom_site_label
_atom_site_type_symbol
_atom_site_fract_x
_atom_site_fract_y
_atom_site_fract_z
_atom_site_U_iso_or_equiv
_atom_site_adp_type
_atom_site_occupancy
_atom_site_site_symmetry_order
_atom_site_calc_flag
_atom_site_refinement_flags_posn
_atom_site_refinement_flags_adp
_atom_site_refinement_flags_occupancy
_atom_site_disorder_assembly
_atom_site_disorder_group
C1 C 0.85578(19) 0.8362(4) 0.34864(18) 0.0403(6) Uani 1 1 d . . . . .
H1 H 0.850250 0.981663 0.309626 0.048 Uiso 1 1 calc R U . . .
C2 C 0.7866(2) 0.7986(5) 0.41012(19) 0.0457(6) Uani 1 1 d . . . . .
H2 H 0.733364 0.916648 0.412174 0.055 Uiso 1 1 calc R U . . .
C3 C 0.7951(2) 0.5892(5) 0.46856(18) 0.0445(6) Uani 1 1 d . . . . .
H3 H 0.748321 0.564194 0.511387 0.053 Uiso 1 1 calc R U . . .
C4 C 0.8718(2) 0.4173(5) 0.46423(19) 0.0451(6) Uani 1 1 d . . . . .
H4 H 0.877665 0.272990 0.503950 0.054 Uiso 1 1 calc R U . . .
C5 C 0.94024(19) 0.4547(5) 0.40203(18) 0.0407(6) Uani 1 1 d . . . . .
H5 H 0.992832 0.335166 0.399599 0.049 Uiso 1 1 calc R U . . .
C6 C 0.93316(18) 0.6638(4) 0.34330(17) 0.0369(5) Uani 1 1 d . . . . .
C7 C 1.00799(18) 0.7074(4) 0.27633(18) 0.0408(6) Uani 1 1 d . . . . .
H7A H 1.073335 0.614083 0.302356 0.049 Uiso 1 1 calc R U . . .
H7B H 1.026327 0.884888 0.278522 0.049 Uiso 1 1 calc R U . . .
C8 C 0.96567(17) 0.6327(4) 0.16798(18) 0.0336(5) Uani 1 1 d . . . . .
H8 H 1.019445 0.676147 0.129346 0.040 Uiso 1 1 calc R U . . .
C9 C 0.94605(18) 0.3549(4) 0.15950(18) 0.0349(5) Uani 1 1 d . . . . .
C10 C 0.3969(2) 0.2493(5) 0.28018(18) 0.0467(6) Uani 1 1 d . . . . .
H10 H 0.387770 0.106788 0.239310 0.056 Uiso 1 1 calc R U . . .
C11 C 0.3158(2) 0.3292(6) 0.3220(2) 0.0571(8) Uani 1 1 d . . . . .
H11 H 0.251003 0.242611 0.308996 0.068 Uiso 1 1 calc R U . . .
C12 C 0.3286(2) 0.5325(7) 0.3819(2) 0.0582(8) Uani 1 1 d . . . . .
H12 H 0.272679 0.586347 0.410556 0.070 Uiso 1 1 calc R U . . .
C13 C 0.4217(2) 0.6588(6) 0.4007(2) 0.0553(7) Uani 1 1 d . . . . .
H13 H 0.430716 0.798792 0.442910 0.066 Uiso 1 1 calc R U . . .
C14 C 0.5029(2) 0.5816(5) 0.35788(19) 0.0438(6) Uani 1 1 d . . . . .
H14 H 0.566999 0.671022 0.370161 0.053 Uiso 1 1 calc R U . . .
C15 C 0.49139(19) 0.3758(4) 0.29754(17) 0.0350(5) Uani 1 1 d . . . . .
C16 C 0.57871(18) 0.2901(4) 0.24921(16) 0.0363(5) Uani 1 1 d . . . . .
H16A H 0.586841 0.109097 0.256974 0.044 Uiso 1 1 calc R U . . .
H16B H 0.645462 0.367751 0.283225 0.044 Uiso 1 1 calc R U . . .
C17 C 0.55711(16) 0.3551(4) 0.13905(16) 0.0282(5) Uani 1 1 d . . . . .
H17 H 0.485485 0.295235 0.106469 0.034 Uiso 1 1 calc R U . . .
C18 C 0.56277(16) 0.6346(4) 0.12347(15) 0.0280(5) Uani 1 1 d . . . . .
N1 N 0.86681(13) 0.7649(3) 0.12414(14) 0.0318(4) Uani 1 1 d . . . . .
H1A H 0.849656 0.737030 0.057840 0.048 Uiso 1 1 calc R U . . .
H1B H 0.875883 0.929652 0.135602 0.048 Uiso 1 1 calc R U . . .
H1C H 0.814331 0.709087 0.152133 0.048 Uiso 1 1 calc R U . . .
N2 N 0.63602(13) 0.2302(3) 0.09311(13) 0.0313(4) Uani 1 1 d . . . . .
H2A H 0.618094 0.249973 0.026357 0.047 Uiso 1 1 calc R U . . .
H2B H 0.637867 0.066497 0.107972 0.047 Uiso 1 1 calc R U . . .
H2C H 0.700375 0.297726 0.116886 0.047 Uiso 1 1 calc R U . . .
O1 O 1.02439(15) 0.2207(3) 0.16521(17) 0.0621(6) Uani 1 1 d . . . . .
O2 O 0.85432(12) 0.2792(3) 0.15202(12) 0.0385(4) Uani 1 1 d . . . . .
O3 O 0.65238(11) 0.7246(3) 0.12868(13) 0.0409(4) Uani 1 1 d . . . . .
O4 O 0.47964(12) 0.7564(3) 0.10843(11) 0.0358(4) Uani 1 1 d . . . . .
O5 O 0.26837(14) 0.6826(4) 0.10208(16) 0.0707(7) Uani 1 1 d . . . . .
H5A H 0.244042 0.506757 0.107027 0.085 Uiso 1 1 d R U . . .
H5B H 0.336042 0.684057 0.126327 0.085 Uiso 1 1 d R U . . .
O6 O 0.18299(14) 0.1613(4) 0.07538(13) 0.0592(6) Uani 1 1 d . . . . .
H6A H 0.214689 -0.012247 0.084966 0.071 Uiso 1 1 d R U . . .
H6B H 0.140189 0.190253 0.111866 0.071 Uiso 1 1 d R U . . .

loop_
_atom_site_aniso_label
_atom_site_aniso_U_11
_atom_site_aniso_U_22
_atom_site_aniso_U_33
_atom_site_aniso_U_23
_atom_site_aniso_U_13
_atom_site_aniso_U_12
C1 0.0491(14) 0.0302(11) 0.0386(13) 0.0008(10) 0.0029(11) -0.0005(11)
C2 0.0505(14) 0.0436(15) 0.0427(14) -0.0065(11) 0.0096(11) 0.0024(12)
C3 0.0474(14) 0.0481(15) 0.0376(13) -0.0029(11) 0.0085(11) -0.0063(12)
C4 0.0543(16) 0.0406(13) 0.0368(14) 0.0050(11) 0.0020(12) -0.0066(12)
C5 0.0407(13) 0.0341(13) 0.0417(14) 0.0002(10) -0.0028(11) 0.0012(11)
C6 0.0383(12) 0.0329(12) 0.0361(12) -0.0029(10) 0.0004(9) -0.0043(10)
C7 0.0344(11) 0.0362(13) 0.0493(14) -0.0008(11) 0.0034(10) -0.0018(10)
C8 0.0285(11) 0.0257(11) 0.0486(13) 0.0014(10) 0.0124(9) -0.0009(9)
C9 0.0380(14) 0.0251(10) 0.0448(14) 0.0013(10) 0.0162(10) 0.0035(10)
C10 0.0539(14) 0.0457(14) 0.0433(14) -0.0003(12) 0.0169(11) -0.0079(13)
C11 0.0516(16) 0.074(2) 0.0509(16) 0.0075(15) 0.0225(13) -0.0059(15)
C12 0.0609(18) 0.074(2) 0.0471(16) 0.0044(15) 0.0285(14) 0.0141(17)
C13 0.0731(19) 0.0515(16) 0.0439(15) -0.0047(13) 0.0183(13) 0.0117(15)
C14 0.0516(15) 0.0383(13) 0.0418(14) -0.0021(11) 0.0110(11) -0.0005(12)
C15 0.0439(13) 0.0312(11) 0.0308(12) 0.0069(9) 0.0103(10) 0.0022(10)
C16 0.0409(12) 0.0318(12) 0.0369(12) 0.0054(10) 0.0098(10) 0.0051(10)
C17 0.0288(11) 0.0226(10) 0.0337(11) 0.0004(9) 0.0079(9) 0.0011(9)
C18 0.0331(12) 0.0226(10) 0.0295(11) 0.0011(9) 0.0093(9) 0.0016(9)
N1 0.0342(9) 0.0210(8) 0.0408(10) 0.0003(8) 0.0100(8) 0.0001(8)
N2 0.0333(9) 0.0215(8) 0.0404(10) -0.0012(8) 0.0107(8) 0.0005(8)
O1 0.0519(11) 0.0354(10) 0.1105(17) 0.0127(11) 0.0425(11) 0.0134(9)
O2 0.0364(8) 0.0245(8) 0.0537(10) -0.0020(7) 0.0083(7) -0.0034(7)
O3 0.0329(8) 0.0242(8) 0.0671(11) 0.0006(8) 0.0142(7) -0.0004(7)
O4 0.0340(8) 0.0289(8) 0.0446(9) 0.0030(7) 0.0088(6) 0.0076(7)
O5 0.0416(10) 0.0818(16) 0.0889(15) 0.0337(13) 0.0151(10) 0.0089(11)
O6 0.0498(10) 0.0837(15) 0.0484(10) 0.0129(10) 0.0199(8) 0.0143(11)

loop_
_atom_type_symbol
_atom_type_description
_atom_type_scat_dispersion_real
_atom_type_scat_dispersion_imag
_atom_type_scat_source
C C 0.0137 0.0067 'International Tables Vol C Tables 4.2.6.8 and 6.1.1.4'
H H 0.0000 0.0000 'International Tables Vol C Tables 4.2.6.8 and 6.1.1.4'
N N 0.0241 0.0134 'International Tables Vol C Tables 4.2.6.8 and 6.1.1.4'
O O 0.0389 0.0241 'International Tables Vol C Tables 4.2.6.8 and 6.1.1.4'

loop_
_geom_angle_atom_site_label_1
_geom_angle_atom_site_label_2
_geom_angle_atom_site_label_3
_geom_angle
_geom_angle_site_symmetry_1
_geom_angle_site_symmetry_3
_geom_angle_publ_flag
C2 C1 C6 120.9(2) . . ?
C2 C1 H1 119.6 . . ?
C6 C1 H1 119.6 . . ?
C3 C2 C1 120.1(2) . . ?
C3 C2 H2 120.0 . . ?
C1 C2 H2 120.0 . . ?
C4 C3 C2 119.6(2) . . ?
C4 C3 H3 120.2 . . ?
C2 C3 H3 120.2 . . ?
C3 C4 C5 120.1(2) . . ?
C3 C4 H4 119.9 . . ?
C5 C4 H4 119.9 . . ?
C4 C5 C6 121.0(2) . . ?
C4 C5 H5 119.5 . . ?
C6 C5 H5 119.5 . . ?
C5 C6 C1 118.3(2) . . ?
C5 C6 C7 121.4(2) . . ?
C1 C6 C7 120.3(2) . . ?
C6 C7 C8 114.68(18) . . ?
C6 C7 H7A 108.6 . . ?
C8 C7 H7A 108.6 . . ?
C6 C7 H7B 108.6 . . ?
C8 C7 H7B 108.6 . . ?
H7A C7 H7B 107.6 . . ?
N1 C8 C9 109.13(18) . . ?
N1 C8 C7 111.56(18) . . ?
C9 C8 C7 110.7(2) . . ?
N1 C8 H8 108.5 . . ?
C9 C8 H8 108.5 . . ?
C7 C8 H8 108.5 . . ?
O1 C9 O2 125.0(2) . . ?
O1 C9 C8 116.7(2) . . ?
O2 C9 C8 118.15(19) . . ?
C11 C10 C15 120.5(3) . . ?
C11 C10 H10 119.8 . . ?
C15 C10 H10 119.8 . . ?
C12 C11 C10 120.2(3) . . ?
C12 C11 H11 119.9 . . ?
C10 C11 H11 119.9 . . ?
C11 C12 C13 120.2(3) . . ?
C11 C12 H12 119.9 . . ?
C13 C12 H12 119.9 . . ?
C12 C13 C14 119.9(3) . . ?
C12 C13 H13 120.1 . . ?
C14 C13 H13 120.1 . . ?
C15 C14 C13 120.6(3) . . ?
C15 C14 H14 119.7 . . ?
C13 C14 H14 119.7 . . ?
C14 C15 C10 118.6(2) . . ?
C14 C15 C16 121.4(2) . . ?
C10 C15 C16 119.9(2) . . ?
C15 C16 C17 112.17(18) . . ?
C15 C16 H16A 109.2 . . ?
C17 C16 H16A 109.2 . . ?
C15 C16 H16B 109.2 . . ?
C17 C16 H16B 109.2 . . ?
H16A C16 H16B 107.9 . . ?
N2 C17 C16 109.15(17) . . ?
N2 C17 C18 109.26(17) . . ?
C16 C17 C18 111.31(18) . . ?
N2 C17 H17 109.0 . . ?
C16 C17 H17 109.0 . . ?
C18 C17 H17 109.0 . . ?
O4 C18 O3 124.8(2) . . ?
O4 C18 C17 118.58(18) . . ?
O3 C18 C17 116.65(19) . . ?
C8 N1 H1A 109.5 . . ?
C8 N1 H1B 109.5 . . ?
H1A N1 H1B 109.5 . . ?
C8 N1 H1C 109.5 . . ?
H1A N1 H1C 109.5 . . ?
H1B N1 H1C 109.5 . . ?
C17 N2 H2A 109.5 . . ?
C17 N2 H2B 109.5 . . ?
H2A N2 H2B 109.5 . . ?
C17 N2 H2C 109.5 . . ?
H2A N2 H2C 109.5 . . ?
H2B N2 H2C 109.5 . . ?
H5A O5 H5B 106.8 . . ?
H6A O6 H6B 113.2 . . ?

loop_
_geom_bond_atom_site_label_1
_geom_bond_atom_site_label_2
_geom_bond_distance
_geom_bond_site_symmetry_2
_geom_bond_publ_flag
C1 C2 1.386(4) . ?
C1 C6 1.390(3) . ?
C1 H1 0.9500 . ?
C2 C3 1.385(4) . ?
C2 H2 0.9500 . ?
C3 C4 1.379(4) . ?
C3 H3 0.9500 . ?
C4 C5 1.386(4) . ?
C4 H4 0.9500 . ?
C5 C6 1.387(3) . ?
C5 H5 0.9500 . ?
C6 C7 1.506(3) . ?
C7 C8 1.537(3) . ?
C7 H7A 0.9900 . ?
C7 H7B 0.9900 . ?
C8 N1 1.486(3) . ?
C8 C9 1.528(3) . ?
C8 H8 1.0000 . ?
C9 O1 1.244(3) . ?
C9 O2 1.249(3) . ?
C10 C11 1.383(4) . ?
C10 C15 1.386(3) . ?
C10 H10 0.9500 . ?
C11 C12 1.368(5) . ?
C11 H11 0.9500 . ?
C12 C13 1.370(4) . ?
C12 H12 0.9500 . ?
C13 C14 1.388(4) . ?
C13 H13 0.9500 . ?
C14 C15 1.383(3) . ?
C14 H14 0.9500 . ?
C15 C16 1.516(3) . ?
C16 C17 1.532(3) . ?
C16 H16A 0.9900 . ?
C16 H16B 0.9900 . ?
C17 N2 1.488(3) . ?
C17 C18 1.534(3) . ?
C17 H17 1.0000 . ?
C18 O4 1.249(3) . ?
C18 O3 1.255(2) . ?
N1 H1A 0.9100 . ?
N1 H1B 0.9100 . ?
N1 H1C 0.9100 . ?
N2 H2A 0.9100 . ?
N2 H2B 0.9100 . ?
N2 H2C 0.9100 . ?
O5 H5A 1.0117 . ?
O5 H5B 0.8744 . ?
O6 H6A 1.0245 . ?
O6 H6B 0.8465 . ?
